data_4340063
loop_
_publ_author_name
'Zhang, Jiliang'
'Wang, Yingmin'
'Bobev, Svilen'

_publ_section_title
;
 Structural Modulations in the Rare-Earth Metal Digermanides REAl1-xGe2
 (RE = Gd-Tm, Lu, Y; 0.8 &lt; x &lt; 0.9). Correlations between Long- and
 Short-Range Vacancy Ordering.
;
_journal_issue 3
_journal_name_full 'Inorganic chemistry'
_journal_page_first 722
_journal_page_last 732
_journal_paper_doi 10.1021/ic501002j
_journal_volume 54
_journal_year 2015
_chemical_formula_sum 'Al0.1 Ge2 Lu'
_chemical_formula_weight 322.8
_chemical_name_systematic
; 
 ? 
;
_space_group_IT_number 63
_symmetry_cell_setting orthorhombic
_symmetry_space_group_name_Hall '-C 2c 2'
_symmetry_space_group_name_H-M 'C m c m'
_atom_sites_solution_primary direct
_atom_sites_solution_secondary difmap
_audit_creation_method SHELXL-97
_cell_angle_alpha 90.00
_cell_angle_beta 90.00
_cell_angle_gamma 90.00
_cell_formula_units_Z 4
_cell_length_a 4.0097(7)
_cell_length_b 15.708(3)
_cell_length_c 3.8766(7)
_cell_measurement_reflns_used 886
_cell_measurement_temperature 200(2)
_cell_measurement_theta_max 29.77
_cell_measurement_theta_min 2.59
_cell_volume 244.17(8)
_computing_cell_refinement 'Bruker SMART'
_computing_data_collection 'Bruker SMART'
_computing_data_reduction 'Bruker SAINT'
_computing_molecular_graphics 'Bruker SHELXTL'
_computing_publication_material 'Bruker SHELXTL'
_computing_structure_refinement 'SHELXL-97 (Sheldrick, 1997)'
_computing_structure_solution 'SHELXS-97 (Sheldrick, 1990)'
_diffrn_ambient_temperature 200(2)
_diffrn_measured_fraction_theta_full 1.000
_diffrn_measured_fraction_theta_max 1.000
_diffrn_measurement_device_type 'CCD area detector'
_diffrn_measurement_method 'phi and omega scans'
_diffrn_radiation_monochromator graphite
_diffrn_radiation_source 'fine-focus sealed tube'
_diffrn_radiation_type MoK\a
_diffrn_radiation_wavelength 0.71073
_diffrn_reflns_av_R_equivalents 0.0245
_diffrn_reflns_av_sigmaI/netI 0.0140
_diffrn_reflns_limit_h_max 5
_diffrn_reflns_limit_h_min -5
_diffrn_reflns_limit_k_max 21
_diffrn_reflns_limit_k_min -21
_diffrn_reflns_limit_l_max 5
_diffrn_reflns_limit_l_min -5
_diffrn_reflns_number 1811
_diffrn_reflns_theta_full 29.00
_diffrn_reflns_theta_max 29.57
_diffrn_reflns_theta_min 2.59
_exptl_absorpt_coefficient_mu 64.192
_exptl_absorpt_correction_T_max 0.2490
_exptl_absorpt_correction_T_min 0.1833
_exptl_absorpt_correction_type multi-scan
_exptl_absorpt_process_details SADABS
_exptl_crystal_colour silver
_exptl_crystal_density_diffrn 8.783
_exptl_crystal_density_method 'not measured'
_exptl_crystal_description irregular
_exptl_crystal_F_000 545
_exptl_crystal_size_max 0.04
_exptl_crystal_size_mid 0.03
_exptl_crystal_size_min 0.03
_refine_diff_density_max 1.609
_refine_diff_density_min -1.508
_refine_diff_density_rms 0.298
_refine_ls_extinction_coef 0.0037(3)
_refine_ls_extinction_expression Fc^*^=kFc[1+0.001xFc^2^\l^3^/sin(2\q)]^-1/4^
_refine_ls_extinction_method SHELXL
_refine_ls_goodness_of_fit_ref 1.141
_refine_ls_matrix_type full
_refine_ls_number_parameters 17
_refine_ls_number_reflns 225
_refine_ls_number_restraints 0
_refine_ls_restrained_S_all 1.141
_refine_ls_R_factor_all 0.0171
_refine_ls_R_factor_gt 0.0159
_refine_ls_shift/su_max 0.000
_refine_ls_shift/su_mean 0.000
_refine_ls_structure_factor_coef Fsqd
_refine_ls_weighting_details 'calc w=1/[\s^2^(Fo^2^)+(0.0208P)^2^+2.9452P] where P=(Fo^2^+2Fc^2^)/3'
_refine_ls_weighting_scheme calc
_refine_ls_wR_factor_gt 0.0394
_refine_ls_wR_factor_ref 0.0399
_reflns_number_gt 217
_reflns_number_total 225
_reflns_threshold_expression >2sigma(I)
_cod_data_source_file ic501002j_si_002.cif
_cod_data_source_block LuAlGe
_cod_depositor_comments
;
The following automatic conversions were performed:

'_symmetry_cell_setting' value 'Orthorhombic' changed to
'orthorhombic' according to
/usr/data/users/saulius/crontab/automatic-downloads/rss-feeds/ACS/lib/dictionaries/cif_core.dic
dictionary named 'cif_core.dic' version 2.4.2 from 2011-04-26.

Automatic conversion script
Id: cif_fix_values 2281 2013-09-26 08:29:07Z andrius 

 Adding full bibliography for 4340057--4340064.cif.
;
_cod_original_cell_volume 244.16(8)
_cod_original_sg_symbol_H-M Cmcm
_cod_original_formula_sum 'Al0.10 Ge2 Lu'
_cod_database_code 4340063

loop_
_symmetry_equiv_pos_as_xyz
'x, y, z'
'-x, -y, z+1/2'
'-x, y, -z+1/2'
'x, -y, -z'
'x+1/2, y+1/2, z'
'-x+1/2, -y+1/2, z+1/2'
'-x+1/2, y+1/2, -z+1/2'
'x+1/2, -y+1/2, -z'
'-x, -y, -z'
'x, y, -z-1/2'
'x, -y, z-1/2'
'-x, y, z'
'-x+1/2, -y+1/2, -z'
'x+1/2, y+1/2, -z-1/2'
'x+1/2, -y+1/2, z-1/2'
'-x+1/2, y+1/2, z'

loop_
_atom_site_label
_atom_site_type_symbol
_atom_site_fract_x
_atom_site_fract_y
_atom_site_fract_z
_atom_site_U_iso_or_equiv
_atom_site_adp_type
_atom_site_occupancy
_atom_site_symmetry_multiplicity
_atom_site_calc_flag
_atom_site_refinement_flags
Lu Lu 0.0000 0.39672(2) 0.2500 0.00763(17) Uani 1 4 d S
Ge1 Ge 0.0000 0.05371(8) 0.2500 0.0130(2) Uani 1 4 d S
Ge2 Ge 0.0000 0.75262(8) 0.2500 0.0206(3) Uani 1 4 d S
Al Al 0.0000 0.188(2) 0.2500 0.023(11) Uiso 0.10(2) 4 d SP

loop_
_atom_site_aniso_label
_atom_site_aniso_U_11
_atom_site_aniso_U_22
_atom_site_aniso_U_33
_atom_site_aniso_U_23
_atom_site_aniso_U_13
_atom_site_aniso_U_12
Lu 0.0070(2) 0.0085(2) 0.0074(2) 0.000 0.000 0.000
Ge1 0.0090(5) 0.0214(5) 0.0086(5) 0.000 0.000 0.000
Ge2 0.0237(6) 0.0132(5) 0.0249(6) 0.000 0.000 0.000

loop_
_atom_type_symbol
_atom_type_description
_atom_type_scat_dispersion_real
_atom_type_scat_dispersion_imag
_atom_type_scat_source
Al Al 0.0645 0.0514 'International Tables Vol C Tables 4.2.6.8 and 6.1.1.4'
Ge Ge 0.1547 1.8001 'International Tables Vol C Tables 4.2.6.8 and 6.1.1.4'
Lu Lu -0.4720 5.8584 'International Tables Vol C Tables 4.2.6.8 and 6.1.1.4'

loop_
_geom_angle_atom_site_label_1
_geom_angle_atom_site_label_2
_geom_angle_atom_site_label_3
_geom_angle
_geom_angle_site_symmetry_1
_geom_angle_site_symmetry_3
Ge1 Lu Ge1 148.80(5) 13_556 13_455
Ge1 Lu Ge1 87.649(19) 13_556 13_456
Ge1 Lu Ge1 84.052(18) 13_455 13_456
Ge1 Lu Ge1 84.052(18) 13_556 13
Ge1 Lu Ge1 87.649(18) 13_455 13
Ge1 Lu Ge1 148.80(5) 13_456 13
Ge1 Lu Ge2 131.33(2) 13_556 5_445
Ge1 Lu Ge2 75.06(2) 13_455 5_445
Ge1 Lu Ge2 75.06(2) 13_456 5_445
Ge1 Lu Ge2 131.33(2) 13 5_445
Ge1 Lu Ge2 75.06(2) 13_556 5_545
Ge1 Lu Ge2 131.33(2) 13_455 5_545
Ge1 Lu Ge2 131.33(2) 13_456 5_545
Ge1 Lu Ge2 75.06(2) 13 5_545
Ge2 Lu Ge2 83.07(3) 5_445 5_545
Ge1 Lu Ge2 129.33(2) 13_556 9_565
Ge1 Lu Ge2 77.34(3) 13_455 9_565
Ge1 Lu Ge2 129.33(2) 13_456 9_565
Ge1 Lu Ge2 77.34(3) 13 9_565
Ge2 Lu Ge2 54.755(10) 5_445 9_565
Ge2 Lu Ge2 54.755(10) 5_545 9_565
Ge1 Lu Ge2 77.34(3) 13_556 9_566
Ge1 Lu Ge2 129.33(2) 13_455 9_566
Ge1 Lu Ge2 77.34(3) 13_456 9_566
Ge1 Lu Ge2 129.33(2) 13 9_566
Ge2 Lu Ge2 54.755(10) 5_445 9_566
Ge2 Lu Ge2 54.755(10) 5_545 9_566
Ge2 Lu Ge2 79.13(3) 9_565 9_566
Ge1 Lu Al 170.1(6) 13_556 13_455
Ge1 Lu Al 41.1(6) 13_455 13_455
Ge1 Lu Al 94.96(15) 13_456 13_455
Ge1 Lu Al 98.35(13) 13 13_455
Ge2 Lu Al 41.2(4) 5_445 13_455
Ge2 Lu Al 96.2(5) 5_545 13_455
Ge2 Lu Al 43.0(4) 9_565 13_455
Ge2 Lu Al 93.9(5) 9_566 13_455
Ge1 Lu Al 41.1(6) 13_556 13_556
Ge1 Lu Al 170.1(6) 13_455 13_556
Ge1 Lu Al 98.35(13) 13_456 13_556
Ge1 Lu Al 94.96(15) 13 13_556
Ge2 Lu Al 96.2(5) 5_445 13_556
Ge2 Lu Al 41.2(4) 5_545 13_556
Ge2 Lu Al 93.9(5) 9_565 13_556
Ge2 Lu Al 43.0(4) 9_566 13_556
Al Lu Al 129.0(12) 13_455 13_556
Ge1 Lu Al 98.35(13) 13_556 13_456
Ge1 Lu Al 94.96(15) 13_455 13_456
Ge1 Lu Al 41.1(6) 13_456 13_456
Ge1 Lu Al 170.1(6) 13 13_456
Ge2 Lu Al 41.2(4) 5_445 13_456
Ge2 Lu Al 96.2(5) 5_545 13_456
Ge2 Lu Al 93.9(5) 9_565 13_456
Ge2 Lu Al 43.0(4) 9_566 13_456
Al Lu Al 77.7(4) 13_455 13_456
Al Lu Al 80.9(5) 13_556 13_456
Ge1 Lu Al 94.96(15) 13_556 13
Ge1 Lu Al 98.35(13) 13_455 13
Ge1 Lu Al 170.1(6) 13_456 13
Ge1 Lu Al 41.1(6) 13 13
Ge2 Lu Al 96.2(5) 5_445 13
Ge2 Lu Al 41.2(4) 5_545 13
Ge2 Lu Al 43.0(4) 9_565 13
Ge2 Lu Al 93.9(5) 9_566 13
Al Lu Al 80.9(5) 13_455 13
Al Lu Al 77.7(4) 13_556 13
Al Lu Al 129.0(12) 13_456 13
Al Ge1 Ge1 131.04(4) . 9
Al Ge1 Ge1 131.04(4) . 9_556
Ge1 Ge1 Ge1 97.92(8) 9 9_556
Al Ge1 Lu 74.40(2) . 13_556
Ge1 Ge1 Lu 132.96(3) 9 13_556
Ge1 Ge1 Lu 70.830(14) 9_556 13_556
Al Ge1 Lu 74.40(2) . 13_455
Ge1 Ge1 Lu 70.830(14) 9 13_455
Ge1 Ge1 Lu 132.96(3) 9_556 13_455
Lu Ge1 Lu 148.80(5) 13_556 13_455
Al Ge1 Lu 74.40(2) . 13
Ge1 Ge1 Lu 70.830(14) 9 13
Ge1 Ge1 Lu 132.96(3) 9_556 13
Lu Ge1 Lu 84.052(18) 13_556 13
Lu Ge1 Lu 87.649(19) 13_455 13
Al Ge1 Lu 74.40(2) . 13_456
Ge1 Ge1 Lu 132.96(3) 9 13_456
Ge1 Ge1 Lu 70.830(14) 9_556 13_456
Lu Ge1 Lu 87.649(19) 13_556 13_456
Lu Ge1 Lu 84.052(18) 13_455 13_456
Lu Ge1 Lu 148.80(5) 13 13_456
Al Ge1 Lu 140.888(16) . 5_445
Ge1 Ge1 Lu 59.37(3) 9 5_445
Ge1 Ge1 Lu 59.37(3) 9_556 5_445
Lu Ge1 Lu 130.20(3) 13_556 5_445
Lu Ge1 Lu 76.812(17) 13_455 5_445
Lu Ge1 Lu 130.20(3) 13 5_445
Lu Ge1 Lu 76.812(17) 13_456 5_445
Al Ge1 Lu 140.888(16) . 5_545
Ge1 Ge1 Lu 59.37(3) 9 5_545
Ge1 Ge1 Lu 59.37(3) 9_556 5_545
Lu Ge1 Lu 76.812(17) 13_556 5_545
Lu Ge1 Lu 130.20(3) 13_455 5_545
Lu Ge1 Lu 76.812(17) 13 5_545
Lu Ge1 Lu 130.20(3) 13_456 5_545
Lu Ge1 Lu 78.22(3) 5_445 5_545
Al Ge2 Al 128.6(16) 9_566 9_565
Al Ge2 Al 101.3(7) 9_566 5_455
Al Ge2 Al 101.3(7) 9_565 5_455
Al Ge2 Al 101.3(7) 9_566 5
Al Ge2 Al 101.3(7) 9_565 5
Al Ge2 Al 126.3(16) 5_455 5
Al Ge2 Ge2 129.7(3) 9_566 13_465
Al Ge2 Ge2 52.2(3) 9_565 13_465
Al Ge2 Ge2 49.1(3) 5_455 13_465
Al Ge2 Ge2 128.9(4) 5 13_465
Al Ge2 Ge2 52.2(3) 9_566 13_566
Al Ge2 Ge2 129.7(3) 9_565 13_566
Al Ge2 Ge2 128.9(4) 5_455 13_566
Al Ge2 Ge2 49.1(3) 5 13_566
Ge2 Ge2 Ge2 176.62(10) 13_465 13_566
Al Ge2 Ge2 129.7(3) 9_566 13_565
Al Ge2 Ge2 52.2(3) 9_565 13_565
Al Ge2 Ge2 128.9(4) 5_455 13_565
Al Ge2 Ge2 49.1(3) 5 13_565
Ge2 Ge2 Ge2 91.882(14) 13_465 13_565
Ge2 Ge2 Ge2 88.018(15) 13_566 13_565
Al Ge2 Ge2 52.2(3) 9_566 13_466
Al Ge2 Ge2 129.7(3) 9_565 13_466
Al Ge2 Ge2 49.1(3) 5_455 13_466
Al Ge2 Ge2 128.9(4) 5 13_466
Ge2 Ge2 Ge2 88.018(15) 13_465 13_466
Ge2 Ge2 Ge2 91.882(15) 13_566 13_466
Ge2 Ge2 Ge2 176.62(10) 13_565 13_466
Al Ge2 Lu 71.1(6) 9_566 5
Al Ge2 Lu 71.1(6) 9_565 5
Al Ge2 Lu 158.4(8) 5_455 5
Al Ge2 Lu 75.3(8) 5 5
Ge2 Ge2 Lu 119.90(5) 13_465 5
Ge2 Ge2 Lu 62.97(3) 13_566 5
Ge2 Ge2 Lu 62.97(3) 13_565 5
Ge2 Ge2 Lu 119.90(5) 13_466 5
Al Ge2 Lu 71.1(6) 9_566 5_455
Al Ge2 Lu 71.1(6) 9_565 5_455
Al Ge2 Lu 75.3(8) 5_455 5_455
Al Ge2 Lu 158.4(8) 5 5_455
Ge2 Ge2 Lu 62.97(3) 13_465 5_455
Ge2 Ge2 Lu 119.90(5) 13_566 5_455
Ge2 Ge2 Lu 119.90(5) 13_565 5_455
Ge2 Ge2 Lu 62.97(3) 13_466 5_455
Lu Ge2 Lu 83.06(3) 5 5_455
Al Ge2 Lu 155.3(8) 9_566 9_565
Al Ge2 Lu 76.1(8) 9_565 9_565
Al Ge2 Lu 69.6(6) 5_455 9_565
Al Ge2 Lu 69.6(6) 5 9_565
Ge2 Ge2 Lu 62.27(3) 13_465 9_565
Ge2 Ge2 Lu 114.82(5) 13_566 9_565
Ge2 Ge2 Lu 62.27(3) 13_565 9_565
Ge2 Ge2 Lu 114.82(5) 13_466 9_565
Lu Ge2 Lu 125.245(9) 5 9_565
Lu Ge2 Lu 125.245(10) 5_455 9_565
Al Ge2 Lu 76.1(8) 9_566 9_566
Al Ge2 Lu 155.3(8) 9_565 9_566
Al Ge2 Lu 69.6(6) 5_455 9_566
Al Ge2 Lu 69.6(6) 5 9_566
Ge2 Ge2 Lu 114.82(5) 13_465 9_566
Ge2 Ge2 Lu 62.27(3) 13_566 9_566
Ge2 Ge2 Lu 114.82(5) 13_565 9_566
Ge2 Ge2 Lu 62.27(3) 13_466 9_566
Lu Ge2 Lu 125.245(9) 5 9_566
Lu Ge2 Lu 125.245(9) 5_455 9_566
Lu Ge2 Lu 79.13(3) 9_565 9_566
Ge1 Al Ge2 115.7(8) . 9_566
Ge1 Al Ge2 115.7(8) . 9_565
Ge2 Al Ge2 128.6(16) 9_566 9_565
Ge1 Al Ge2 116.9(8) . 5_545
Ge2 Al Ge2 78.7(7) 9_566 5_545
Ge2 Al Ge2 78.7(7) 9_565 5_545
Ge1 Al Ge2 116.9(8) . 5_445
Ge2 Al Ge2 78.7(7) 9_566 5_445
Ge2 Al Ge2 78.7(7) 9_565 5_445
Ge2 Al Ge2 126.3(16) 5_545 5_445
Ge1 Al Lu 64.5(6) . 13_455
Ge2 Al Lu 138.77(4) 9_566 13_455
Ge2 Al Lu 67.76(18) 9_565 13_455
Ge2 Al Lu 140.662(13) 5_545 13_455
Ge2 Al Lu 67.40(15) 5_445 13_455
Ge1 Al Lu 64.5(6) . 13_556
Ge2 Al Lu 67.76(18) 9_566 13_556
Ge2 Al Lu 138.77(4) 9_565 13_556
Ge2 Al Lu 67.40(15) 5_545 13_556
Ge2 Al Lu 140.662(13) 5_445 13_556
Lu Al Lu 129.0(12) 13_455 13_556
Ge1 Al Lu 64.5(6) . 13_456
Ge2 Al Lu 67.76(18) 9_566 13_456
Ge2 Al Lu 138.77(4) 9_565 13_456
Ge2 Al Lu 140.662(13) 5_545 13_456
Ge2 Al Lu 67.40(15) 5_445 13_456
Lu Al Lu 77.7(4) 13_455 13_456
Lu Al Lu 80.9(5) 13_556 13_456
Ge1 Al Lu 64.5(6) . 13
Ge2 Al Lu 138.77(4) 9_566 13
Ge2 Al Lu 67.76(18) 9_565 13
Ge2 Al Lu 67.40(15) 5_545 13
Ge2 Al Lu 140.662(13) 5_445 13
Lu Al Lu 80.9(5) 13_455 13
Lu Al Lu 77.7(4) 13_556 13
Lu Al Lu 129.0(12) 13_456 13
Ge1 Al Lu 180.0 . .
Ge2 Al Lu 64.3(8) 9_566 .
Ge2 Al Lu 64.3(8) 9_565 .
Ge2 Al Lu 63.1(8) 5_545 .
Ge2 Al Lu 63.1(8) 5_445 .
Lu Al Lu 115.5(6) 13_455 .
Lu Al Lu 115.5(6) 13_556 .
Lu Al Lu 115.5(6) 13_456 .
Lu Al Lu 115.5(6) 13 .

loop_
_geom_bond_atom_site_label_1
_geom_bond_atom_site_label_2
_geom_bond_distance
_geom_bond_site_symmetry_2
Lu Ge1 2.8953(5) 13_556
Lu Ge1 2.8953(5) 13_455
Lu Ge1 2.8953(5) 13_456
Lu Ge1 2.8953(5) 13
Lu Ge2 3.0237(10) 5_445
Lu Ge2 3.0237(10) 5_545
Lu Ge2 3.0430(11) 9_565
Lu Ge2 3.0430(11) 9_566
Lu Al 3.090(15) 13_455
Lu Al 3.090(15) 13_556
Lu Al 3.090(15) 13_456
Lu Al 3.090(15) 13
Ge1 Al 2.11(3) .
Ge1 Ge1 2.5698(16) 9
Ge1 Ge1 2.5698(16) 9_556
Ge1 Lu 2.8953(5) 13_556
Ge1 Lu 2.8953(5) 13_455
Ge1 Lu 2.8953(5) 13
Ge1 Lu 2.8953(5) 13_456
Ge1 Lu 3.1781(10) 5_445
Ge1 Lu 3.1781(10) 5_545
Ge2 Al 2.151(15) 9_566
Ge2 Al 2.151(15) 9_565
Ge2 Al 2.247(16) 5_455
Ge2 Al 2.247(16) 5
Ge2 Ge2 2.7898(4) 13_465
Ge2 Ge2 2.7898(4) 13_566
Ge2 Ge2 2.7898(4) 13_565
Ge2 Ge2 2.7898(4) 13_466
Ge2 Lu 3.0237(10) 5
Ge2 Lu 3.0237(10) 5_455
Ge2 Lu 3.0429(11) 9_565
Ge2 Lu 3.0429(11) 9_566
Al Ge2 2.151(15) 9_566
Al Ge2 2.151(15) 9_565
Al Ge2 2.247(16) 5_545
Al Ge2 2.247(16) 5_445
Al Lu 3.090(15) 13_455
Al Lu 3.090(15) 13_556
Al Lu 3.090(15) 13_456
Al Lu 3.090(15) 13
